data_7235457
loop_
_publ_author_name
'Tsai, Chen-Yen'
'Du, Hong-Cyuan'
'Chang, Jen-Chieh'
'Huang, Bor-Hunn'
'Ko, Bao-Tsan'
'Lin, Chu-Chieh'

_publ_section_title
;
 Ring-opening polymerization of cyclic esters initiated by zirconium,
 titanium and yttrium complexes
;
_journal_issue 28
_journal_name_full 'RSC Advances'
_journal_page_first 14527
_journal_paper_doi 10.1039/c4ra00201f
_journal_volume 4
_journal_year 2014
_chemical_formula_moiety 'C45 H50 N6 O4 Zr'
_chemical_formula_sum 'C45 H50 N6 O4 Zr'
_chemical_formula_weight 830.13
_space_group_IT_number 14
_space_group_name_Hall '-P 2yn'
_space_group_name_H-M_alt 'P 1 21/n 1'
_symmetry_cell_setting monoclinic
_symmetry_space_group_name_Hall '-P 2yn'
_symmetry_space_group_name_H-M 'P 1 21/n 1'
_atom_sites_solution_hydrogens geom
_atom_sites_solution_primary direct
_atom_sites_solution_secondary difmap
_audit_creation_method SHELXL-97
_cell_angle_alpha 90.00
_cell_angle_beta 90.487(5)
_cell_angle_gamma 90.00
_cell_formula_units_Z 4
_cell_length_a 12.6426(7)
_cell_length_b 14.7525(9)
_cell_length_c 22.5448(13)
_cell_measurement_reflns_used 5103
_cell_measurement_temperature 150(2)
_cell_measurement_theta_max 29.1348
_cell_measurement_theta_min 2.7050
_cell_volume 4204.7(4)
_computing_cell_refinement
; 
CrysAlisPro, Agilent Technologies, 
Version 1.171.35.21 (release 20-01-2012 CrysAlis171 .NET) 
(compiled Jan 23 2012,18:06:46) 
;
_computing_data_collection
; 
CrysAlisPro, Agilent Technologies, 
Version 1.171.35.21 (release 20-01-2012 CrysAlis171 .NET) 
(compiled Jan 23 2012,18:06:46) 
;
_computing_data_reduction
; 
CrysAlisPro, Agilent Technologies, 
Version 1.171.35.21 (release 20-01-2012 CrysAlis171 .NET) 
(compiled Jan 23 2012,18:06:46) 
;
_computing_molecular_graphics 'SHELXL-97 (Sheldrick, 2008)'
_computing_publication_material 'SHELXL-97 (Sheldrick, 2008)'
_computing_structure_refinement 'SHELXL-97 (Sheldrick, 2008)'
_computing_structure_solution 'SHELXS-97 (Sheldrick, 2008)'
_diffrn_ambient_temperature 150(2)
_diffrn_detector_area_resol_mean 16.0690
_diffrn_measured_fraction_theta_full 0.999
_diffrn_measured_fraction_theta_max 0.999
_diffrn_measurement_device_type 'Xcalibur, Sapphire3, Gemini'
_diffrn_measurement_method '\w scans'
_diffrn_radiation_monochromator graphite
_diffrn_radiation_source 'fine-focus sealed tube'
_diffrn_radiation_type MoK\a
_diffrn_radiation_wavelength 0.71073
_diffrn_reflns_av_R_equivalents 0.0558
_diffrn_reflns_av_sigmaI/netI 0.0710
_diffrn_reflns_limit_h_max 15
_diffrn_reflns_limit_h_min -15
_diffrn_reflns_limit_k_max 17
_diffrn_reflns_limit_k_min -18
_diffrn_reflns_limit_l_max 23
_diffrn_reflns_limit_l_min -27
_diffrn_reflns_number 21373
_diffrn_reflns_theta_full 26.00
_diffrn_reflns_theta_max 26.00
_diffrn_reflns_theta_min 2.78
_exptl_absorpt_coefficient_mu 0.311
_exptl_absorpt_correction_T_max 0.9405
_exptl_absorpt_correction_T_min 0.8858
_exptl_absorpt_correction_type multi-scan
_exptl_absorpt_process_details
; 
CrysAlisPro, Agilent Technologies, 
Version 1.171.35.21 (release 20-01-2012 CrysAlis171 .NET) 
(compiled Jan 23 2012,18:06:46) 
Empirical absorption correction using spherical harmonics, 
 implemented in SCALE3 ABSPACK scaling algorithm. 
;
_exptl_crystal_colour colourless
_exptl_crystal_density_diffrn 1.311
_exptl_crystal_density_method 'not measured'
_exptl_crystal_description cubic
_exptl_crystal_F_000 1736
_exptl_crystal_size_max 0.40
_exptl_crystal_size_mid 0.30
_exptl_crystal_size_min 0.20
_refine_diff_density_max 1.328
_refine_diff_density_min -1.570
_refine_diff_density_rms 0.131
_refine_ls_extinction_method none
_refine_ls_goodness_of_fit_ref 1.062
_refine_ls_hydrogen_treatment mixed
_refine_ls_matrix_type full
_refine_ls_number_parameters 513
_refine_ls_number_reflns 8250
_refine_ls_number_restraints 2
_refine_ls_restrained_S_all 1.062
_refine_ls_R_factor_all 0.1089
_refine_ls_R_factor_gt 0.0803
_refine_ls_shift/su_max 0.000
_refine_ls_shift/su_mean 0.000
_refine_ls_structure_factor_coef Fsqd
_refine_ls_weighting_details 'calc w=1/[\s^2^(Fo^2^)+(0.2553P)^2^+0.0000P] where P=(Fo^2^+2Fc^2^)/3'
_refine_ls_weighting_scheme calc
_refine_ls_wR_factor_gt 0.3070
_refine_ls_wR_factor_ref 0.3388
_reflns_number_gt 5943
_reflns_number_total 8250
_reflns_threshold_expression >2sigma(I)
_cod_data_source_file c4ra00201f2.cif
_cod_data_source_block cyt59
_cod_original_sg_symbol_H-M 'P 21/n'
_cod_database_code 7235457

loop_
_symmetry_equiv_pos_as_xyz
'x, y, z'
'-x+1/2, y+1/2, -z+1/2'
'-x, -y, -z'
'x-1/2, -y-1/2, z-1/2'

loop_
_atom_site_label
_atom_site_type_symbol
_atom_site_fract_x
_atom_site_fract_y
_atom_site_fract_z
_atom_site_U_iso_or_equiv
_atom_site_adp_type
_atom_site_occupancy
_atom_site_symmetry_multiplicity
_atom_site_calc_flag
_atom_site_refinement_flags
_atom_site_disorder_assembly
_atom_site_disorder_group
Zr Zr 0.37202(4) -0.00401(3) 0.17154(2) 0.0241(3) Uani 1 1 d . . .
O1 O 0.4142(3) -0.1233(3) 0.22423(16) 0.0246(9) Uani 1 1 d . . .
O2 O 0.3751(3) 0.0531(3) 0.25626(17) 0.0267(9) Uani 1 1 d . . .
O3 O 0.5171(4) 0.0111(3) 0.1475(2) 0.0340(11) Uani 1 1 d . . .
O4 O 0.3066(3) 0.0959(3) 0.1296(2) 0.0344(10) Uani 1 1 d . B .
N1 N 0.3350(4) -0.1159(3) 0.1053(2) 0.0238(10) Uani 1 1 d . . .
N2 N 0.5421(4) -0.2374(3) 0.2300(2) 0.0263(11) Uani 1 1 d . . .
N3 N 0.5891(4) -0.3016(3) 0.1932(2) 0.0285(11) Uani 1 1 d . . .
N4 N 0.1978(4) -0.0422(3) 0.2011(2) 0.0246(10) Uani 1 1 d . . .
N5 N 0.3677(4) 0.0238(3) 0.3579(2) 0.0266(11) Uani 1 1 d . . .
N6 N 0.3014(4) -0.0164(3) 0.3989(2) 0.0281(11) Uani 1 1 d . . .
C1 C 0.5701(4) -0.2353(4) 0.2909(3) 0.0253(12) Uani 1 1 d . . .
C2 C 0.5601(5) -0.1561(4) 0.3241(3) 0.0320(14) Uani 1 1 d . . .
H2A H 0.5360 -0.1031 0.3062 0.038 Uiso 1 1 calc R . .
C3 C 0.5860(5) -0.1570(4) 0.3834(3) 0.0347(14) Uani 1 1 d . . .
H3B H 0.5797 -0.1039 0.4053 0.042 Uiso 1 1 calc R . .
C4 C 0.6212(5) -0.2349(5) 0.4110(3) 0.0370(15) Uani 1 1 d . . .
H4A H 0.6374 -0.2347 0.4513 0.044 Uiso 1 1 calc R . .
C5 C 0.6320(6) -0.3134(5) 0.3780(3) 0.0390(15) Uani 1 1 d . . .
H5A H 0.6562 -0.3662 0.3962 0.047 Uiso 1 1 calc R . .
C6 C 0.6070(5) -0.3139(4) 0.3180(3) 0.0354(14) Uani 1 1 d . . .
H6B H 0.6149 -0.3667 0.2959 0.042 Uiso 1 1 calc R . .
C7 C 0.5422(5) -0.2916(4) 0.1407(3) 0.0298(13) Uani 1 1 d . . .
C8 C 0.4649(4) -0.2199(4) 0.1415(3) 0.0247(12) Uani 1 1 d . . .
C9 C 0.4679(4) -0.1870(4) 0.2000(3) 0.0246(12) Uani 1 1 d . . .
C10 C 0.5771(5) -0.3522(5) 0.0911(3) 0.0386(15) Uani 1 1 d . . .
H10A H 0.6306 -0.3930 0.1054 0.058 Uiso 1 1 calc R . .
H10B H 0.6052 -0.3160 0.0596 0.058 Uiso 1 1 calc R . .
H10C H 0.5177 -0.3863 0.0765 0.058 Uiso 1 1 calc R . .
C11 C 0.3894(4) -0.1908(4) 0.0978(2) 0.0249(12) Uani 1 1 d . . .
C12 C 0.3762(5) -0.2496(4) 0.0439(3) 0.0270(12) Uani 1 1 d . . .
C13 C 0.4159(5) -0.2200(4) -0.0100(3) 0.0338(14) Uani 1 1 d . . .
H13A H 0.4468 -0.1630 -0.0130 0.041 Uiso 1 1 calc R . .
C14 C 0.4093(6) -0.2755(5) -0.0590(3) 0.0381(15) Uani 1 1 d . . .
H14A H 0.4356 -0.2556 -0.0952 0.046 Uiso 1 1 calc R . .
C15 C 0.3632(6) -0.3618(5) -0.0548(3) 0.0410(17) Uani 1 1 d . . .
H15A H 0.3597 -0.3994 -0.0879 0.049 Uiso 1 1 calc R . .
C16 C 0.3229(5) -0.3906(4) -0.0009(3) 0.0363(15) Uani 1 1 d . . .
H16A H 0.2907 -0.4471 0.0021 0.044 Uiso 1 1 calc R . .
C17 C 0.3309(5) -0.3350(4) 0.0483(3) 0.0302(13) Uani 1 1 d . . .
H17A H 0.3057 -0.3550 0.0847 0.036 Uiso 1 1 calc R . .
C18 C 0.2396(5) -0.0979(4) 0.0680(3) 0.0291(13) Uani 1 1 d . . .
H18A H 0.2407 -0.1371 0.0335 0.035 Uiso 1 1 calc R . .
H18B H 0.2412 -0.0356 0.0543 0.035 Uiso 1 1 calc R . .
C19 C 0.1371(5) -0.1142(4) 0.1024(3) 0.0273(13) Uani 1 1 d . . .
C20 C 0.1331(5) -0.2115(4) 0.1269(3) 0.0345(14) Uani 1 1 d . . .
H20A H 0.1903 -0.2204 0.1545 0.052 Uiso 1 1 calc R . .
H20B H 0.1393 -0.2538 0.0947 0.052 Uiso 1 1 calc R . .
H20C H 0.0670 -0.2209 0.1466 0.052 Uiso 1 1 calc R . .
C21 C 0.0451(5) -0.1014(5) 0.0580(3) 0.0438(17) Uani 1 1 d . . .
H21A H 0.0470 -0.0410 0.0422 0.066 Uiso 1 1 calc R . .
H21B H -0.0209 -0.1110 0.0779 0.066 Uiso 1 1 calc R . .
H21C H 0.0517 -0.1443 0.0262 0.066 Uiso 1 1 calc R . .
C22 C 0.1186(4) -0.0454(4) 0.1520(3) 0.0266(12) Uani 1 1 d . . .
H22A H 0.1149 0.0144 0.1343 0.032 Uiso 1 1 calc R . .
H22B H 0.0500 -0.0578 0.1692 0.032 Uiso 1 1 calc R . .
C23 C 0.1650(4) -0.0523(4) 0.2557(3) 0.0242(12) Uani 1 1 d . . .
C24 C 0.0558(5) -0.0846(4) 0.2690(2) 0.0270(12) Uani 1 1 d . . .
C25 C 0.0334(5) -0.1777(4) 0.2661(3) 0.0351(14) Uani 1 1 d . . .
H25A H 0.0864 -0.2190 0.2570 0.042 Uiso 1 1 calc R . .
C26 C -0.0682(6) -0.2072(6) 0.2770(3) 0.0482(19) Uani 1 1 d . . .
H26A H -0.0835 -0.2688 0.2757 0.058 Uiso 1 1 calc R . .
C27 C -0.1480(6) -0.1454(7) 0.2899(3) 0.058(2) Uani 1 1 d . . .
H27A H -0.2166 -0.1656 0.2963 0.070 Uiso 1 1 calc R . .
C28 C -0.1246(6) -0.0539(6) 0.2930(3) 0.0473(19) Uani 1 1 d . . .
H28A H -0.1776 -0.0126 0.3022 0.057 Uiso 1 1 calc R . .
C29 C -0.0238(5) -0.0238(5) 0.2827(3) 0.0335(14) Uani 1 1 d . . .
H29A H -0.0088 0.0378 0.2848 0.040 Uiso 1 1 calc R . .
C30 C 0.2332(5) -0.0313(4) 0.3054(3) 0.0247(12) Uani 1 1 d . . .
C31 C 0.3289(5) 0.0173(4) 0.3023(3) 0.0258(12) Uani 1 1 d . . .
C32 C 0.2200(5) -0.0473(4) 0.3672(3) 0.0262(12) Uani 1 1 d . . .
C33 C 0.1308(5) -0.0889(4) 0.4006(3) 0.0338(14) Uani 1 1 d . . .
H33A H 0.1541 -0.1032 0.4402 0.051 Uiso 1 1 calc R . .
H33B H 0.1081 -0.1433 0.3809 0.051 Uiso 1 1 calc R . .
H33C H 0.0730 -0.0468 0.4023 0.051 Uiso 1 1 calc R . .
C34 C 0.4620(4) 0.0677(4) 0.3801(3) 0.0280(13) Uani 1 1 d . . .
C35 C 0.4732(5) 0.0806(4) 0.4399(3) 0.0352(14) Uani 1 1 d . . .
H35A H 0.4212 0.0601 0.4655 0.042 Uiso 1 1 calc R . .
C36 C 0.5618(6) 0.1240(5) 0.4623(3) 0.0470(18) Uani 1 1 d . . .
H36A H 0.5693 0.1323 0.5030 0.056 Uiso 1 1 calc R . .
C37 C 0.6394(5) 0.1554(6) 0.4243(4) 0.0498(19) Uani 1 1 d . . .
H37A H 0.6976 0.1866 0.4394 0.060 Uiso 1 1 calc R . .
C38 C 0.6300(5) 0.1403(5) 0.3650(3) 0.0422(16) Uani 1 1 d . . .
H38A H 0.6833 0.1593 0.3397 0.051 Uiso 1 1 calc R . .
C39 C 0.5408(5) 0.0962(4) 0.3418(3) 0.0324(14) Uani 1 1 d . . .
H39A H 0.5344 0.0862 0.3012 0.039 Uiso 1 1 calc R . .
C40 C 0.6230(5) 0.0150(5) 0.1292(3) 0.0394(16) Uani 1 1 d . . .
H40A H 0.6410 0.0787 0.1222 0.047 Uiso 1 1 calc R . .
C41 C 0.6355(7) -0.0354(7) 0.0713(4) 0.058(2) Uani 1 1 d . . .
H41A H 0.5885 -0.0100 0.0421 0.088 Uiso 1 1 calc R . .
H41B H 0.6187 -0.0982 0.0771 0.088 Uiso 1 1 calc R . .
H41C H 0.7072 -0.0299 0.0581 0.088 Uiso 1 1 calc R . .
C42 C 0.6940(6) -0.0199(7) 0.1776(4) 0.066(3) Uani 1 1 d . . .
H42A H 0.6830 0.0147 0.2130 0.098 Uiso 1 1 calc R . .
H42B H 0.7664 -0.0144 0.1656 0.098 Uiso 1 1 calc R . .
H42C H 0.6781 -0.0825 0.1851 0.098 Uiso 1 1 calc R . .
C43 C 0.2656(7) 0.1822(5) 0.1188(4) 0.065(3) Uani 1 1 d D . .
H43 H 0.3211 0.2278 0.1136 0.079 Uiso 1 1 calc R A 1
C44 C 0.195(4) 0.198(3) 0.184(3) 0.058(6) Uani 0.33(5) 1 d P B 1
H44A H 0.2435 0.2072 0.2162 0.088 Uiso 0.33(5) 1 calc PR B 1
H44B H 0.1524 0.1456 0.1912 0.088 Uiso 0.33(5) 1 calc PR B 1
H44C H 0.1503 0.2503 0.1795 0.088 Uiso 0.33(5) 1 calc PR B 1
C44' C 0.1981(17) 0.2180(17) 0.1619(12) 0.058(6) Uani 0.67(5) 1 d PD B 2
H44D H 0.2297 0.2107 0.2004 0.088 Uiso 0.67(5) 1 calc PR B 2
H44E H 0.1316 0.1866 0.1605 0.088 Uiso 0.67(5) 1 calc PR B 2
H44F H 0.1867 0.2813 0.1542 0.088 Uiso 0.67(5) 1 calc PR B 2
C45 C 0.191(4) 0.163(2) 0.053(2) 0.085(6) Uani 0.35(4) 1 d P B 1
H45A H 0.2386 0.1543 0.0200 0.127 Uiso 0.35(4) 1 calc PR B 1
H45B H 0.1466 0.2143 0.0447 0.127 Uiso 0.35(4) 1 calc PR B 1
H45C H 0.1482 0.1097 0.0572 0.127 Uiso 0.35(4) 1 calc PR B 1
C45' C 0.217(2) 0.1952(15) 0.0637(8) 0.085(6) Uani 0.65(4) 1 d PD B 2
H45D H 0.2619 0.1719 0.0331 0.127 Uiso 0.65(4) 1 calc PR B 2
H45E H 0.2055 0.2588 0.0573 0.127 Uiso 0.65(4) 1 calc PR B 2
H45F H 0.1505 0.1640 0.0627 0.127 Uiso 0.65(4) 1 calc PR B 2

loop_
_atom_site_aniso_label
_atom_site_aniso_U_11
_atom_site_aniso_U_22
_atom_site_aniso_U_33
_atom_site_aniso_U_23
_atom_site_aniso_U_13
_atom_site_aniso_U_12
Zr 0.0277(4) 0.0169(4) 0.0278(4) 0.0017(2) -0.0003(3) 0.0008(2)
O1 0.028(2) 0.0200(19) 0.026(2) 0.0022(16) 0.0018(16) 0.0035(16)
O2 0.026(2) 0.0222(19) 0.032(2) 0.0015(17) -0.0010(16) -0.0057(16)
O3 0.028(2) 0.038(2) 0.036(3) 0.0027(19) -0.0008(19) -0.0048(19)
O4 0.034(2) 0.026(2) 0.043(3) 0.0067(19) 0.0012(18) 0.0035(19)
N1 0.027(2) 0.018(2) 0.026(3) 0.0008(19) -0.0009(18) 0.0059(19)
N2 0.026(3) 0.020(2) 0.033(3) -0.002(2) -0.0017(19) 0.0035(19)
N3 0.027(3) 0.019(2) 0.039(3) -0.002(2) 0.000(2) 0.010(2)
N4 0.023(2) 0.020(2) 0.031(3) 0.000(2) -0.0038(19) 0.0023(19)
N5 0.028(3) 0.019(2) 0.032(3) 0.003(2) 0.000(2) -0.002(2)
N6 0.031(3) 0.022(2) 0.031(3) 0.002(2) 0.002(2) -0.004(2)
C1 0.019(3) 0.027(3) 0.030(3) 0.002(2) -0.004(2) 0.002(2)
C2 0.037(4) 0.022(3) 0.037(4) 0.005(3) 0.002(3) 0.006(3)
C3 0.033(3) 0.031(3) 0.041(4) -0.004(3) -0.004(3) 0.008(3)
C4 0.040(4) 0.041(4) 0.030(3) -0.001(3) -0.005(3) -0.001(3)
C5 0.046(4) 0.029(3) 0.041(4) 0.012(3) -0.008(3) 0.006(3)
C6 0.041(4) 0.021(3) 0.044(4) 0.001(3) -0.008(3) 0.002(3)
C7 0.034(3) 0.022(3) 0.034(3) -0.001(2) 0.007(2) 0.001(2)
C8 0.024(3) 0.017(3) 0.033(3) 0.003(2) 0.001(2) 0.002(2)
C9 0.019(3) 0.017(3) 0.037(3) 0.006(2) 0.000(2) 0.000(2)
C10 0.033(3) 0.038(4) 0.045(4) -0.012(3) -0.003(3) 0.012(3)
C11 0.023(3) 0.023(3) 0.029(3) 0.004(2) 0.004(2) -0.001(2)
C12 0.026(3) 0.026(3) 0.029(3) -0.003(2) -0.003(2) 0.008(2)
C13 0.037(4) 0.033(3) 0.032(3) 0.004(3) 0.003(3) 0.007(3)
C14 0.045(4) 0.043(4) 0.026(3) 0.000(3) 0.005(3) 0.014(3)
C15 0.048(4) 0.041(4) 0.033(4) -0.010(3) -0.005(3) 0.019(3)
C16 0.033(3) 0.032(3) 0.044(4) -0.009(3) -0.005(3) 0.000(3)
C17 0.031(3) 0.028(3) 0.032(3) 0.000(3) 0.002(2) 0.001(3)
C18 0.032(3) 0.030(3) 0.025(3) -0.002(2) -0.002(2) 0.004(3)
C19 0.026(3) 0.028(3) 0.028(3) -0.004(2) -0.003(2) 0.002(2)
C20 0.026(3) 0.029(3) 0.049(4) -0.007(3) 0.004(3) -0.003(3)
C21 0.034(4) 0.055(4) 0.042(4) -0.011(3) -0.011(3) 0.004(3)
C22 0.020(3) 0.026(3) 0.034(3) 0.000(3) 0.001(2) 0.002(2)
C23 0.023(3) 0.014(2) 0.035(3) -0.003(2) -0.003(2) 0.003(2)
C24 0.025(3) 0.030(3) 0.025(3) 0.001(2) 0.001(2) -0.001(2)
C25 0.036(4) 0.030(3) 0.039(4) -0.002(3) 0.004(3) -0.011(3)
C26 0.052(5) 0.056(5) 0.036(4) -0.003(3) -0.001(3) -0.028(4)
C27 0.037(4) 0.114(8) 0.024(4) -0.002(4) 0.000(3) -0.027(5)
C28 0.030(4) 0.081(6) 0.031(4) 0.002(4) -0.001(3) 0.013(4)
C29 0.029(3) 0.041(3) 0.030(3) 0.005(3) -0.002(2) 0.010(3)
C30 0.026(3) 0.017(3) 0.031(3) 0.002(2) 0.002(2) 0.001(2)
C31 0.034(3) 0.013(2) 0.030(3) -0.003(2) -0.002(2) 0.001(2)
C32 0.032(3) 0.013(2) 0.034(3) 0.000(2) -0.003(2) 0.001(2)
C33 0.039(4) 0.030(3) 0.033(3) 0.002(3) 0.005(3) -0.008(3)
C34 0.021(3) 0.020(3) 0.043(4) -0.003(3) -0.003(2) 0.001(2)
C35 0.030(3) 0.039(3) 0.037(4) -0.005(3) -0.002(2) -0.001(3)
C36 0.041(4) 0.061(5) 0.039(4) -0.021(4) -0.006(3) -0.005(4)
C37 0.023(3) 0.063(5) 0.063(5) -0.023(4) -0.005(3) -0.017(3)
C38 0.026(3) 0.047(4) 0.053(4) -0.009(4) 0.000(3) -0.004(3)
C39 0.030(3) 0.028(3) 0.039(4) -0.003(3) -0.001(2) -0.003(3)
C40 0.033(4) 0.039(4) 0.046(4) 0.012(3) 0.007(3) -0.008(3)
C41 0.050(5) 0.070(5) 0.055(5) 0.007(4) 0.019(4) -0.015(4)
C42 0.032(4) 0.093(6) 0.071(6) 0.033(5) -0.006(4) -0.012(4)
C43 0.061(6) 0.026(4) 0.110(8) 0.024(4) 0.005(5) 0.007(4)
C44 0.038(5) 0.022(9) 0.115(19) -0.002(9) 0.009(10) 0.009(7)
C44' 0.038(5) 0.022(9) 0.115(19) -0.002(9) 0.009(10) 0.009(7)
C45 0.124(17) 0.034(11) 0.096(12) 0.021(10) -0.063(9) -0.004(11)
C45' 0.124(17) 0.034(11) 0.096(12) 0.021(10) -0.063(9) -0.004(11)

loop_
_atom_type_symbol
_atom_type_description
_atom_type_scat_dispersion_real
_atom_type_scat_dispersion_imag
_atom_type_scat_source
C C 0.0033 0.0016 'International Tables Vol C Tables 4.2.6.8 and 6.1.1.4'
H H 0.0000 0.0000 'International Tables Vol C Tables 4.2.6.8 and 6.1.1.4'
N N 0.0061 0.0033 'International Tables Vol C Tables 4.2.6.8 and 6.1.1.4'
O O 0.0106 0.0060 'International Tables Vol C Tables 4.2.6.8 and 6.1.1.4'
Zr Zr -2.9673 0.5597 'International Tables Vol C Tables 4.2.6.8 and 6.1.1.4'

loop_
_geom_angle_atom_site_label_1
_geom_angle_atom_site_label_2
_geom_angle_atom_site_label_3
_geom_angle
O3 Zr O4 100.26(18)
O3 Zr O2 101.53(17)
O4 Zr O2 98.28(17)
O3 Zr O1 91.01(16)
O4 Zr O1 168.71(17)
O2 Zr O1 79.92(15)
O3 Zr N1 95.21(18)
O4 Zr N1 98.53(19)
O2 Zr N1 153.68(16)
O1 Zr N1 79.63(16)
O3 Zr N4 172.90(16)
O4 Zr N4 85.66(17)
O2 Zr N4 81.30(15)
O1 Zr N4 83.05(15)
N1 Zr N4 79.94(16)
C9 O1 Zr 119.0(3)
C31 O2 Zr 124.0(3)
C40 O3 Zr 175.6(4)
C43 O4 Zr 159.7(5)
C11 N1 C18 120.0(5)
C11 N1 Zr 126.2(4)
C18 N1 Zr 113.8(3)
C9 N2 N3 111.7(5)
C9 N2 C1 129.1(5)
N3 N2 C1 119.1(5)
C7 N3 N2 105.3(5)
C23 N4 C22 118.6(5)
C23 N4 Zr 126.3(4)
C22 N4 Zr 114.8(3)
C31 N5 N6 111.9(5)
C31 N5 C34 130.4(5)
N6 N5 C34 117.6(5)
C32 N6 N5 105.0(5)
C6 C1 C2 119.8(6)
C6 C1 N2 119.2(5)
C2 C1 N2 121.0(5)
C3 C2 C1 119.5(6)
C3 C2 H2A 120.3
C1 C2 H2A 120.3
C2 C3 C4 121.4(6)
C2 C3 H3B 119.3
C4 C3 H3B 119.3
C3 C4 C5 119.2(6)
C3 C4 H4A 120.4
C5 C4 H4A 120.4
C4 C5 C6 120.4(6)
C4 C5 H5A 119.8
C6 C5 H5A 119.8
C5 C6 C1 119.8(6)
C5 C6 H6B 120.1
C1 C6 H6B 120.1
N3 C7 C8 111.6(5)
N3 C7 C10 117.8(5)
C8 C7 C10 130.6(6)
C9 C8 C11 123.7(5)
C9 C8 C7 104.6(5)
C11 C8 C7 131.3(5)
O1 C9 N2 123.3(5)
O1 C9 C8 129.9(5)
N2 C9 C8 106.8(5)
C7 C10 H10A 109.5
C7 C10 H10B 109.5
H10A C10 H10B 109.5
C7 C10 H10C 109.5
H10A C10 H10C 109.5
H10B C10 H10C 109.5
N1 C11 C8 120.7(5)
N1 C11 C12 122.4(5)
C8 C11 C12 117.0(5)
C17 C12 C13 120.0(6)
C17 C12 C11 120.6(5)
C13 C12 C11 119.2(5)
C14 C13 C12 119.7(6)
C14 C13 H13A 120.2
C12 C13 H13A 120.2
C13 C14 C15 120.5(6)
C13 C14 H14A 119.8
C15 C14 H14A 119.8
C16 C15 C14 119.5(6)
C16 C15 H15A 120.3
C14 C15 H15A 120.3
C17 C16 C15 119.8(6)
C17 C16 H16A 120.1
C15 C16 H16A 120.1
C16 C17 C12 120.5(6)
C16 C17 H17A 119.7
C12 C17 H17A 119.7
N1 C18 C19 111.7(5)
N1 C18 H18A 109.3
C19 C18 H18A 109.3
N1 C18 H18B 109.3
C19 C18 H18B 109.3
H18A C18 H18B 107.9
C22 C19 C18 113.6(5)
C22 C19 C20 110.6(5)
C18 C19 C20 111.0(5)
C22 C19 C21 105.9(5)
C18 C19 C21 106.8(5)
C20 C19 C21 108.7(5)
C19 C20 H20A 109.5
C19 C20 H20B 109.5
H20A C20 H20B 109.5
C19 C20 H20C 109.5
H20A C20 H20C 109.5
H20B C20 H20C 109.5
C19 C21 H21A 109.5
C19 C21 H21B 109.5
H21A C21 H21B 109.5
C19 C21 H21C 109.5
H21A C21 H21C 109.5
H21B C21 H21C 109.5
N4 C22 C19 117.3(5)
N4 C22 H22A 108.0
C19 C22 H22A 108.0
N4 C22 H22B 108.0
C19 C22 H22B 108.0
H22A C22 H22B 107.2
N4 C23 C30 120.9(5)
N4 C23 C24 121.7(5)
C30 C23 C24 117.4(5)
C29 C24 C25 119.8(6)
C29 C24 C23 120.9(5)
C25 C24 C23 119.3(5)
C26 C25 C24 119.2(7)
C26 C25 H25A 120.4
C24 C25 H25A 120.4
C25 C26 C27 120.5(7)
C25 C26 H26A 119.7
C27 C26 H26A 119.7
C28 C27 C26 119.7(7)
C28 C27 H27A 120.2
C26 C27 H27A 120.2
C29 C28 C27 120.3(7)
C29 C28 H28A 119.8
C27 C28 H28A 119.8
C28 C29 C24 120.4(7)
C28 C29 H29A 119.8
C24 C29 H29A 119.8
C31 C30 C32 104.0(5)
C31 C30 C23 125.3(5)
C32 C30 C23 130.5(5)
O2 C31 N5 123.3(5)
O2 C31 C30 129.5(5)
N5 C31 C30 107.1(5)
N6 C32 C30 111.8(5)
N6 C32 C33 117.0(5)
C30 C32 C33 131.1(5)
C32 C33 H33A 109.5
C32 C33 H33B 109.5
H33A C33 H33B 109.5
C32 C33 H33C 109.5
H33A C33 H33C 109.5
H33B C33 H33C 109.5
C35 C34 C39 120.1(6)
C35 C34 N5 118.8(5)
C39 C34 N5 121.1(6)
C34 C35 C36 120.1(6)
C34 C35 H35A 120.0
C36 C35 H35A 120.0
C35 C36 C37 120.3(7)
C35 C36 H36A 119.8
C37 C36 H36A 119.8
C38 C37 C36 119.7(6)
C38 C37 H37A 120.1
C36 C37 H37A 120.1
C37 C38 C39 120.4(6)
C37 C38 H38A 119.8
C39 C38 H38A 119.8
C34 C39 C38 119.3(6)
C34 C39 H39A 120.3
C38 C39 H39A 120.3
O3 C40 C42 109.8(6)
O3 C40 C41 109.9(6)
C42 C40 C41 113.2(7)
O3 C40 H40A 107.9
C42 C40 H40A 107.9
C41 C40 H40A 107.9
C40 C41 H41A 109.5
C40 C41 H41B 109.5
H41A C41 H41B 109.5
C40 C41 H41C 109.5
H41A C41 H41C 109.5
H41B C41 H41C 109.5
C40 C42 H42A 109.5
C40 C42 H42B 109.5
H42A C42 H42B 109.5
C40 C42 H42C 109.5
H42A C42 H42C 109.5
H42B C42 H42C 109.5
O4 C43 C45' 116.2(11)
O4 C43 C44' 116.8(13)
C45' C43 C44' 107.4(19)
O4 C43 C44 99.8(13)
C45' C43 C44 120(2)
C44' C43 C44 17.2(17)
O4 C43 C45 101.2(13)
C45' C43 C45 18.1(13)
C44' C43 C45 109(2)
C44 C43 C45 117(3)
O4 C43 H43 112.5
C45' C43 H43 96.2
C44' C43 H43 105.4
C44 C43 H43 112.5
C45 C43 H43 112.5
C43 C44 H44A 109.5
C43 C44 H44B 109.5
H44A C44 H44B 109.5
C43 C44 H44C 109.5
H44A C44 H44C 109.5
H44B C44 H44C 109.5
C43 C44' H44D 109.5
C43 C44' H44E 109.5
H44D C44' H44E 109.5
C43 C44' H44F 109.5
H44D C44' H44F 109.5
H44E C44' H44F 109.5
C43 C45 H45A 109.5
C43 C45 H45B 109.5
H45A C45 H45B 109.5
C43 C45 H45C 109.5
H45A C45 H45C 109.5
H45B C45 H45C 109.5
C43 C45' H45D 109.5
C43 C45' H45E 109.5
H45D C45' H45E 109.5
C43 C45' H45F 109.5
H45D C45' H45F 109.5
H45E C45' H45F 109.5

loop_
_geom_bond_atom_site_label_1
_geom_bond_atom_site_label_2
_geom_bond_distance
Zr O3 1.930(4)
Zr O4 1.932(4)
Zr O2 2.088(4)
Zr O1 2.187(4)
Zr N1 2.272(5)
Zr N4 2.374(5)
O1 C9 1.285(7)
O2 C31 1.306(7)
O3 C40 1.406(8)
O4 C43 1.395(8)
N1 C11 1.313(7)
N1 C18 1.488(7)
N2 C9 1.370(7)
N2 N3 1.394(6)
N2 C1 1.417(7)
N3 C7 1.329(8)
N4 C23 1.311(7)
N4 C22 1.487(7)
N5 C31 1.346(8)
N5 N6 1.386(7)
N5 C34 1.443(7)
N6 C32 1.329(8)
C1 C6 1.389(8)
C1 C2 1.394(8)
C2 C3 1.373(9)
C2 H2A 0.9300
C3 C4 1.379(9)
C3 H3B 0.9300
C4 C5 1.384(9)
C4 H4A 0.9300
C5 C6 1.387(9)
C5 H5A 0.9300
C6 H6B 0.9300
C7 C8 1.441(8)
C7 C10 1.500(8)
C8 C9 1.405(8)
C8 C11 1.431(8)
C10 H10A 0.9600
C10 H10B 0.9600
C10 H10C 0.9600
C11 C12 1.501(8)
C12 C17 1.388(8)
C12 C13 1.389(8)
C13 C14 1.378(9)
C13 H13A 0.9300
C14 C15 1.405(10)
C14 H14A 0.9300
C15 C16 1.389(10)
C15 H15A 0.9300
C16 C17 1.382(9)
C16 H16A 0.9300
C17 H17A 0.9300
C18 C19 1.535(8)
C18 H18A 0.9700
C18 H18B 0.9700
C19 C22 1.530(8)
C19 C20 1.538(9)
C19 C21 1.540(8)
C20 H20A 0.9600
C20 H20B 0.9600
C20 H20C 0.9600
C21 H21A 0.9600
C21 H21B 0.9600
C21 H21C 0.9600
C22 H22A 0.9700
C22 H22B 0.9700
C23 C30 1.442(8)
C23 C24 1.493(8)
C24 C29 1.385(9)
C24 C25 1.404(9)
C25 C26 1.379(9)
C25 H25A 0.9300
C26 C27 1.391(12)
C26 H26A 0.9300
C27 C28 1.383(13)
C27 H27A 0.9300
C28 C29 1.372(10)
C28 H28A 0.9300
C29 H29A 0.9300
C30 C31 1.409(8)
C30 C32 1.423(8)
C32 C33 1.493(8)
C33 H33A 0.9600
C33 H33B 0.9600
C33 H33C 0.9600
C34 C35 1.368(8)
C34 C39 1.388(8)
C35 C36 1.381(9)
C35 H35A 0.9300
C36 C37 1.386(10)
C36 H36A 0.9300
C37 C38 1.359(10)
C37 H37A 0.9300
C38 C39 1.399(9)
C38 H38A 0.9300
C39 H39A 0.9300
C40 C42 1.498(11)
C40 C41 1.510(11)
C40 H40A 0.9800
C41 H41A 0.9600
C41 H41B 0.9600
C41 H41C 0.9600
C42 H42A 0.9600
C42 H42B 0.9600
C42 H42C 0.9600
C43 C45' 1.395(9)
C43 C44' 1.401(10)
C43 C44 1.73(6)
C43 C45 1.78(4)
C43 H43 0.9800
C44 H44A 0.9600
C44 H44B 0.9600
C44 H44C 0.9600
C44' H44D 0.9600
C44' H44E 0.9600
C44' H44F 0.9600
C45 H45A 0.9600
C45 H45B 0.9600
C45 H45C 0.9600
C45' H45D 0.9600
C45' H45E 0.9600
C45' H45F 0.9600
